data_1566846
loop_
_publ_author_name
'Monasterolo, Claudio'
'O'Gara, Ryan'
'Kavanagh, Saranna'
'Byrne, Sadbh Elise'
'Bieszczad, Bartosz'
'Murray, Orla'
'Wiesinger, Michael'
'Lynch, Rebecca'
'Nikitin, Kirill'
'Gilheany, Declan Gerard'

_publ_section_title
;
 Asymmetric addition of Grignard reagents to ketones: culmination of the
 ligand-mediated methodology allows modular construction of chiral
 tertiary alcohols
;
_journal_name_full 'Chemical Science'
_journal_paper_doi 10.1039/D1SC06350B
_journal_year 2022
_chemical_absolute_configuration ad
_chemical_formula_moiety 'C20 H23 Br2 N O2'
_chemical_formula_sum 'C20 H23 Br2 N O2'
_chemical_formula_weight 469.21
_space_group_crystal_system monoclinic
_space_group_IT_number 4
_space_group_name_Hall 'P 2yb'
_space_group_name_H-M_alt 'P 1 21 1'
_atom_sites_solution_hydrogens geom
_atom_sites_solution_primary direct
_atom_sites_solution_secondary difmap
_audit_creation_method SHELXL-2014
_audit_update_record
;
2022-03-15 deposited with the CCDC.	2022-03-30 downloaded from the CCDC.
;
_cell_angle_alpha 90
_cell_angle_beta 109.2355(9)
_cell_angle_gamma 90
_cell_formula_units_Z 8
_cell_length_a 15.0842(2)
_cell_length_b 18.1183(2)
_cell_length_c 15.8577(2)
_cell_measurement_reflns_used 37827
_cell_measurement_temperature 100(2)
_cell_measurement_theta_max 76.6350
_cell_measurement_theta_min 3.4850
_cell_volume 4091.96(9)
_computing_cell_refinement 'CrysAlisPro 1.171.38.41 (Rigaku OD, 2015)'
_computing_data_collection 'CrysAlisPro 1.171.38.41 (Rigaku OD, 2015)'
_computing_data_reduction 'CrysAlisPro 1.171.38.41 (Rigaku OD, 2015)'
_computing_structure_refinement 'SHELXL-2014 (Sheldrick, 2014)'
_diffrn_ambient_temperature 100(2)
_diffrn_detector_area_resol_mean 10.3196
_diffrn_measured_fraction_theta_full 1.000
_diffrn_measured_fraction_theta_max 0.995
_diffrn_measurement_device_type 'SuperNova, Dual, Cu at zero, Atlas'
_diffrn_measurement_method '\w scans'
_diffrn_radiation_type CuK\a
_diffrn_radiation_wavelength 1.54184
_diffrn_reflns_av_R_equivalents 0.0494
_diffrn_reflns_av_unetI/netI 0.0342
_diffrn_reflns_Laue_measured_fraction_full 1.000
_diffrn_reflns_Laue_measured_fraction_max 0.995
_diffrn_reflns_limit_h_max 18
_diffrn_reflns_limit_h_min -19
_diffrn_reflns_limit_k_max 22
_diffrn_reflns_limit_k_min -22
_diffrn_reflns_limit_l_max 19
_diffrn_reflns_limit_l_min -19
_diffrn_reflns_number 82455
_diffrn_reflns_point_group_measured_fraction_full 1.000
_diffrn_reflns_point_group_measured_fraction_max 0.990
_diffrn_reflns_theta_full 67.684
_diffrn_reflns_theta_max 76.941
_diffrn_reflns_theta_min 3.508
_diffrn_source 'micro-focus sealed X-ray tube'
_exptl_absorpt_coefficient_mu 5.121
_exptl_absorpt_correction_T_max 0.915
_exptl_absorpt_correction_T_min 0.575
_exptl_absorpt_correction_type gaussian
_exptl_absorpt_process_details
; 
CrysAlisPro 1.171.38.41 (Rigaku Oxford Diffraction, 2015) 
Numerical absorption correction based on gaussian integration over 
a multifaceted crystal model 
Empirical absorption correction using spherical harmonics, 
implemented in SCALE3 ABSPACK scaling algorithm. 
;
_exptl_crystal_colour colourless
_exptl_crystal_density_diffrn 1.523
_exptl_crystal_description plate
_exptl_crystal_F_000 1888
_exptl_crystal_size_max 0.169
_exptl_crystal_size_mid 0.092
_exptl_crystal_size_min 0.018
_refine_diff_density_max 0.880
_refine_diff_density_min -0.679
_refine_diff_density_rms 0.058
_refine_ls_abs_structure_details
; 
 Flack x determined using 7534 quotients [(I+)-(I-)]/[(I+)+(I-)] 
 (Parsons, Flack and Wagner, Acta Cryst. B69 (2013) 249-259). 
;
_refine_ls_abs_structure_Flack -0.043(7)
_refine_ls_extinction_method none
_refine_ls_goodness_of_fit_ref 1.024
_refine_ls_hydrogen_treatment constr
_refine_ls_matrix_type full
_refine_ls_number_parameters 909
_refine_ls_number_reflns 17120
_refine_ls_number_restraints 1
_refine_ls_restrained_S_all 1.024
_refine_ls_R_factor_all 0.0302
_refine_ls_R_factor_gt 0.0276
_refine_ls_shift/su_max 0.001
_refine_ls_shift/su_mean 0.000
_refine_ls_structure_factor_coef Fsqd
_refine_ls_weighting_details 'w=1/[\s^2^(Fo^2^)+(0.0330P)^2^+1.7390P] where P=(Fo^2^+2Fc^2^)/3'
_refine_ls_weighting_scheme calc
_refine_ls_wR_factor_gt 0.0669
_refine_ls_wR_factor_ref 0.0686
_reflns_Friedel_coverage 0.927
_reflns_Friedel_fraction_full 1.000
_reflns_Friedel_fraction_max 0.984
_reflns_number_gt 16318
_reflns_number_total 17120
_reflns_threshold_expression 'I > 2\s(I)'
_cod_data_source_file d1sc06350b2.cif
_cod_data_source_block gil118
_cod_original_sg_symbol_H-M 'P 21'
_cod_database_code 1566846
_shelx_space_group_comment
; 
The symmetry employed for this shelxl refinement is uniquely defined 
by the following loop, which should always be used as a source of 
symmetry information in preference to the above space-group names. 
They are only intended as comments. 
;
_shelxl_version_number 2014-3

loop_
_space_group_symop_operation_xyz
'x, y, z'
'-x, y+1/2, -z'

loop_
_atom_site_label
_atom_site_type_symbol
_atom_site_fract_x
_atom_site_fract_y
_atom_site_fract_z
_atom_site_U_iso_or_equiv
_atom_site_adp_type
_atom_site_occupancy
_atom_site_site_symmetry_order
_atom_site_calc_flag
_atom_site_refinement_flags_posn
_atom_site_refinement_flags_adp
_atom_site_refinement_flags_occupancy
_atom_site_disorder_assembly
_atom_site_disorder_group
C1 C 0.2926(3) 0.5397(2) 0.5846(3) 0.0236(8) Uani 1 1 d . . . . .
N1 N 0.2941(2) 0.5308(2) 0.6695(2) 0.0249(7) Uani 1 1 d . . . . .
H1N1 H 0.3490 0.5357 0.7116 0.030 Uiso 1 1 calc R U . . .
C2 C 0.2170(3) 0.5146(2) 0.6982(3) 0.0220(8) Uani 1 1 d . . . . .
C3 C 0.1234(3) 0.5220(3) 0.6435(3) 0.0259(8) Uani 1 1 d . . . . .
H3 H 0.1089 0.5393 0.5840 0.031 Uiso 1 1 calc R U . . .
C4 C 0.0519(3) 0.5039(2) 0.6767(3) 0.0271(9) Uani 1 1 d . . . . .
H4 H -0.0118 0.5084 0.6397 0.033 Uiso 1 1 calc R U . . .
C5 C 0.0731(3) 0.4792(2) 0.7637(3) 0.0244(8) Uani 1 1 d . . . . .
Br1 Br -0.02595(3) 0.45315(3) 0.80658(3) 0.03085(10) Uani 1 1 d . . . . .
C6 C 0.1662(3) 0.4736(2) 0.8200(3) 0.0269(8) Uani 1 1 d . . . . .
H6 H 0.1804 0.4578 0.8801 0.032 Uiso 1 1 calc R U . . .
C7 C 0.2375(3) 0.4916(2) 0.7864(3) 0.0261(8) Uani 1 1 d . . . . .
H7 H 0.3011 0.4883 0.8240 0.031 Uiso 1 1 calc R U . . .
O1 O 0.2234(2) 0.5389(2) 0.5180(2) 0.0324(7) Uani 1 1 d . . . . .
O2 O 0.38175(19) 0.54900(17) 0.5857(2) 0.0248(6) Uani 1 1 d . . . . .
C8 C 0.4021(3) 0.5764(2) 0.5071(3) 0.0257(8) Uani 1 1 d . . . . .
C9 C 0.5098(3) 0.5845(2) 0.5410(3) 0.0250(8) Uani 1 1 d . . . . .
C10 C 0.5603(3) 0.5881(3) 0.6317(3) 0.0285(9) Uani 1 1 d . . . . .
H10 H 0.5289 0.5812 0.6741 0.034 Uiso 1 1 calc R U . . .
C11 C 0.6564(3) 0.6016(3) 0.6608(3) 0.0286(9) Uani 1 1 d . . . . .
H11 H 0.6906 0.6049 0.7229 0.034 Uiso 1 1 calc R U . . .
C12 C 0.7018(3) 0.6104(2) 0.5987(3) 0.0231(8) Uani 1 1 d . . . . .
Br2 Br 0.83336(3) 0.63030(2) 0.63839(3) 0.02621(9) Uani 1 1 d . . . . .
C13 C 0.6540(3) 0.6048(3) 0.5085(3) 0.0338(10) Uani 1 1 d . . . . .
H13 H 0.6861 0.6091 0.4663 0.041 Uiso 1 1 calc R U . . .
C14 C 0.5572(3) 0.5926(3) 0.4805(3) 0.0344(10) Uani 1 1 d . . . . .
H14 H 0.5233 0.5898 0.4183 0.041 Uiso 1 1 calc R U . . .
C15 C 0.3665(3) 0.5226(3) 0.4295(3) 0.0280(9) Uani 1 1 d . . . . .
H15A H 0.2971 0.5247 0.4071 0.034 Uiso 1 1 calc R U . . .
H15B H 0.3888 0.5395 0.3806 0.034 Uiso 1 1 calc R U . . .
C16 C 0.3960(4) 0.4427(3) 0.4503(4) 0.0383(11) Uani 1 1 d . . . . .
H16A H 0.3821 0.4272 0.5045 0.046 Uiso 1 1 calc R U . . .
H16B H 0.4647 0.4385 0.4630 0.046 Uiso 1 1 calc R U . . .
C17 C 0.3454(5) 0.3914(3) 0.3730(4) 0.0496(14) Uani 1 1 d . . . . .
H17A H 0.2769 0.3985 0.3583 0.060 Uiso 1 1 calc R U . . .
H17B H 0.3619 0.4061 0.3200 0.060 Uiso 1 1 calc R U . . .
C18 C 0.3669(7) 0.3117(4) 0.3902(5) 0.071(2) Uani 1 1 d . . . . .
H18A H 0.3485 0.2958 0.4412 0.106 Uiso 1 1 calc R U . . .
H18B H 0.4344 0.3037 0.4036 0.106 Uiso 1 1 calc R U . . .
H18C H 0.3320 0.2831 0.3372 0.106 Uiso 1 1 calc R U . . .
C19 C 0.3566(3) 0.6529(3) 0.4810(3) 0.0329(9) Uani 1 1 d . . . . .
H19A H 0.3804 0.6747 0.4353 0.039 Uiso 1 1 calc R U . . .
H19B H 0.2880 0.6463 0.4532 0.039 Uiso 1 1 calc R U . . .
C20 C 0.3746(4) 0.7076(3) 0.5584(4) 0.0448(13) Uani 1 1 d . . . . .
H20A H 0.3475 0.6883 0.6023 0.067 Uiso 1 1 calc R U . . .
H20B H 0.3454 0.7551 0.5357 0.067 Uiso 1 1 calc R U . . .
H20C H 0.4424 0.7144 0.5870 0.067 Uiso 1 1 calc R U . . .
C21 C 0.0068(3) 0.5868(2) 0.3376(3) 0.0210(7) Uani 1 1 d . . . . .
N2 N 0.0446(2) 0.52243(19) 0.3770(2) 0.0221(7) Uani 1 1 d . . . . .
H1N2 H 0.0954 0.5265 0.4242 0.027 Uiso 1 1 calc R U . . .
C22 C 0.0130(3) 0.4501(2) 0.3520(3) 0.0219(7) Uani 1 1 d . . . . .
C23 C 0.0645(3) 0.3935(2) 0.4057(3) 0.0240(8) Uani 1 1 d . . . . .
H23 H 0.1180 0.4052 0.4558 0.029 Uiso 1 1 calc R U . . .
C24 C 0.0386(3) 0.3202(2) 0.3868(3) 0.0258(8) Uani 1 1 d . . . . .
H24 H 0.0742 0.2818 0.4232 0.031 Uiso 1 1 calc R U . . .
C25 C -0.0405(3) 0.3039(2) 0.3136(3) 0.0251(8) Uani 1 1 d . . . . .
Br3 Br -0.07768(3) 0.20372(3) 0.29099(4) 0.03553(11) Uani 1 1 d . . . . .
C26 C -0.0912(3) 0.3591(3) 0.2596(3) 0.0302(9) Uani 1 1 d . . . . .
H26 H -0.1441 0.3470 0.2092 0.036 Uiso 1 1 calc R U . . .
C27 C -0.0653(3) 0.4325(2) 0.2783(3) 0.0257(8) Uani 1 1 d . . . . .
H27 H -0.1008 0.4707 0.2412 0.031 Uiso 1 1 calc R U . . .
O3 O -0.0614(2) 0.59384(16) 0.2702(2) 0.0258(6) Uani 1 1 d . . . . .
O4 O 0.0569(2) 0.64248(16) 0.3871(2) 0.0254(6) Uani 1 1 d . . . . .
C28 C 0.0352(3) 0.7201(2) 0.3585(3) 0.0231(8) Uani 1 1 d . . . . .
C29 C -0.0658(3) 0.7374(2) 0.3500(3) 0.0222(8) Uani 1 1 d . . . . .
C30 C -0.1203(3) 0.7857(2) 0.2849(3) 0.0255(8) Uani 1 1 d . . . . .
H30 H -0.0963 0.8044 0.2408 0.031 Uiso 1 1 calc R U . . .
C31 C -0.2094(3) 0.8066(2) 0.2838(3) 0.0280(8) Uani 1 1 d . . . . .
H31 H -0.2461 0.8395 0.2393 0.034 Uiso 1 1 calc R U . . .
C32 C -0.2439(3) 0.7793(2) 0.3479(3) 0.0280(9) Uani 1 1 d . . . . .
Br4 Br -0.36526(3) 0.80905(3) 0.34685(4) 0.03949(12) Uani 1 1 d . . . . .
C33 C -0.1925(3) 0.7311(2) 0.4128(3) 0.0278(9) Uani 1 1 d . . . . .
H33 H -0.2174 0.7125 0.4564 0.033 Uiso 1 1 calc R U . . .
C34 C -0.1032(3) 0.7102(2) 0.4135(3) 0.0249(8) Uani 1 1 d . . . . .
H34 H -0.0673 0.6769 0.4579 0.030 Uiso 1 1 calc R U . . .
C35 C 0.1021(3) 0.7609(2) 0.4407(3) 0.0240(8) Uani 1 1 d . . . . .
H35A H 0.0896 0.7431 0.4948 0.029 Uiso 1 1 calc R U . . .
H35B H 0.1675 0.7473 0.4469 0.029 Uiso 1 1 calc R U . . .
C36 C 0.0941(3) 0.8449(2) 0.4377(3) 0.0246(8) Uani 1 1 d . . . . .
H36A H 0.0289 0.8594 0.4312 0.029 Uiso 1 1 calc R U . . .
H36B H 0.1090 0.8638 0.3854 0.029 Uiso 1 1 calc R U . . .
C37 C 0.1618(3) 0.8789(2) 0.5233(3) 0.0264(8) Uani 1 1 d . . . . .
H37A H 0.1465 0.8596 0.5753 0.032 Uiso 1 1 calc R U . . .
H37B H 0.2267 0.8634 0.5298 0.032 Uiso 1 1 calc R U . . .
C38 C 0.1571(3) 0.9632(3) 0.5234(3) 0.0336(10) Uani 1 1 d . . . . .
H38A H 0.1747 0.9827 0.4735 0.050 Uiso 1 1 calc R U . . .
H38B H 0.2005 0.9821 0.5798 0.050 Uiso 1 1 calc R U . . .
H38C H 0.0930 0.9789 0.5170 0.050 Uiso 1 1 calc R U . . .
C39 C 0.0592(3) 0.7335(2) 0.2729(3) 0.0270(8) Uani 1 1 d . . . . .
H39A H 0.0111 0.7089 0.2225 0.032 Uiso 1 1 calc R U . . .
H39B H 0.0554 0.7871 0.2603 0.032 Uiso 1 1 calc R U . . .
C40 C 0.1559(3) 0.7060(3) 0.2761(3) 0.0353(10) Uani 1 1 d . . . . .
H40A H 0.1655 0.7168 0.2192 0.053 Uiso 1 1 calc R U . . .
H40B H 0.1600 0.6526 0.2867 0.053 Uiso 1 1 calc R U . . .
H40C H 0.2044 0.7310 0.3247 0.053 Uiso 1 1 calc R U . . .
C41 C 0.8045(3) 0.6790(2) 0.0441(3) 0.0216(8) Uani 1 1 d . . . . .
N3 N 0.7901(2) 0.65832(19) 0.1207(2) 0.0226(7) Uani 1 1 d . . . . .
H1N3 H 0.8402 0.6446 0.1648 0.027 Uiso 1 1 calc R U . . .
C42 C 0.7043(3) 0.6563(2) 0.1377(3) 0.0209(7) Uani 1 1 d . . . . .
C43 C 0.7039(3) 0.6205(2) 0.2155(3) 0.0264(8) Uani 1 1 d . . . . .
H43 H 0.7595 0.5973 0.2527 0.032 Uiso 1 1 calc R U . . .
C44 C 0.6234(3) 0.6182(3) 0.2392(3) 0.0291(9) Uani 1 1 d . . . . .
H44 H 0.6235 0.5936 0.2921 0.035 Uiso 1 1 calc R U . . .
C45 C 0.5423(3) 0.6525(2) 0.1842(3) 0.0268(8) Uani 1 1 d . . . . .
Br5 Br 0.43191(3) 0.65193(3) 0.21741(4) 0.03777(12) Uani 1 1 d . . . . .
C46 C 0.5407(3) 0.6868(2) 0.1061(3) 0.0266(8) Uani 1 1 d . . . . .
H46 H 0.4845 0.7090 0.0685 0.032 Uiso 1 1 calc R U . . .
C47 C 0.6218(3) 0.6890(2) 0.0824(3) 0.0241(8) Uani 1 1 d . . . . .
H47 H 0.6210 0.7128 0.0288 0.029 Uiso 1 1 calc R U . . .
O5 O 0.74442(19) 0.69735(17) -0.0256(2) 0.0249(6) Uani 1 1 d . . . . .
O6 O 0.89718(19) 0.67605(17) 0.0565(2) 0.0241(6) Uani 1 1 d . . . . .
C48 C 0.9303(3) 0.6765(2) -0.0213(3) 0.0246(8) Uani 1 1 d . . . . .
C49 C 0.9174(3) 0.7531(2) -0.0631(3) 0.0241(8) Uani 1 1 d . . . . .
C50 C 0.9392(3) 0.8150(3) -0.0077(3) 0.0293(9) Uani 1 1 d . . . . .
H50 H 0.9587 0.8088 0.0553 0.035 Uiso 1 1 calc R U . . .
C51 C 0.9326(3) 0.8858(3) -0.0436(3) 0.0327(9) Uani 1 1 d . . . . .
H51 H 0.9480 0.9277 -0.0056 0.039 Uiso 1 1 calc R U . . .
C52 C 0.9033(3) 0.8940(2) -0.1355(3) 0.0300(9) Uani 1 1 d . . . . .
Br6 Br 0.88713(4) 0.99086(3) -0.18486(4) 0.03915(12) Uani 1 1 d . . . . .
C53 C 0.8829(3) 0.8340(3) -0.1919(3) 0.0299(9) Uani 1 1 d . . . . .
H53 H 0.8641 0.8406 -0.2548 0.036 Uiso 1 1 calc R U . . .
C54 C 0.8904(3) 0.7636(2) -0.1550(3) 0.0280(9) Uani 1 1 d . . . . .
H54 H 0.8768 0.7218 -0.1934 0.034 Uiso 1 1 calc R U . . .
C55 C 1.0359(3) 0.6610(3) 0.0251(3) 0.0299(9) Uani 1 1 d . . . . .
H55A H 1.0622 0.7006 0.0692 0.036 Uiso 1 1 calc R U . . .
H55B H 1.0422 0.6141 0.0585 0.036 Uiso 1 1 calc R U . . .
C56 C 1.0951(3) 0.6556(3) -0.0358(3) 0.0317(9) Uani 1 1 d . . . . .
H56A H 1.0868 0.7010 -0.0725 0.038 Uiso 1 1 calc R U . . .
H56B H 1.0739 0.6131 -0.0767 0.038 Uiso 1 1 calc R U . . .
C57 C 1.1989(3) 0.6461(3) 0.0187(4) 0.0400(11) Uani 1 1 d . . . . .
H57A H 1.2199 0.6892 0.0587 0.048 Uiso 1 1 calc R U . . .
H57B H 1.2064 0.6016 0.0567 0.048 Uiso 1 1 calc R U . . .
C58 C 1.2610(3) 0.6388(3) -0.0386(4) 0.0396(11) Uani 1 1 d . . . . .
H58A H 1.3241 0.6236 -0.0014 0.059 Uiso 1 1 calc R U . . .
H58B H 1.2645 0.6863 -0.0667 0.059 Uiso 1 1 calc R U . . .
H58C H 1.2345 0.6016 -0.0850 0.059 Uiso 1 1 calc R U . . .
C59 C 0.8814(3) 0.6156(2) -0.0869(3) 0.0283(9) Uani 1 1 d . . . . .
H59A H 0.8172 0.6323 -0.1214 0.034 Uiso 1 1 calc R U . . .
H59B H 0.9159 0.6081 -0.1296 0.034 Uiso 1 1 calc R U . . .
C60 C 0.8748(4) 0.5420(3) -0.0431(4) 0.0378(11) Uani 1 1 d . . . . .
H60A H 0.8367 0.5478 -0.0040 0.057 Uiso 1 1 calc R U . . .
H60B H 0.9379 0.5253 -0.0077 0.057 Uiso 1 1 calc R U . . .
H60C H 0.8456 0.5053 -0.0893 0.057 Uiso 1 1 calc R U . . .
C61 C 0.5463(3) 0.5598(2) 0.8552(3) 0.0241(8) Uani 1 1 d . . . . .
N4 N 0.5740(2) 0.6312(2) 0.8622(2) 0.0242(7) Uani 1 1 d . . . . .
H1N4 H 0.6341 0.6401 0.8892 0.029 Uiso 1 1 calc R U . . .
C62 C 0.5145(3) 0.6933(2) 0.8297(3) 0.0231(8) Uani 1 1 d . . . . .
C63 C 0.4192(3) 0.6925(3) 0.8184(3) 0.0290(9) Uani 1 1 d . . . . .
H63 H 0.3904 0.6484 0.8289 0.035 Uiso 1 1 calc R U . . .
C64 C 0.3660(3) 0.7561(3) 0.7915(3) 0.0336(10) Uani 1 1 d . . . . .
H64 H 0.3008 0.7560 0.7839 0.040 Uiso 1 1 calc R U . . .
C65 C 0.4090(3) 0.8193(3) 0.7761(3) 0.0317(9) Uani 1 1 d . . . . .
Br7 Br 0.33809(4) 0.90773(3) 0.74357(4) 0.04602(14) Uani 1 1 d . . . . .
C66 C 0.5038(3) 0.8206(3) 0.7864(3) 0.0320(9) Uani 1 1 d . . . . .
H66 H 0.5322 0.8645 0.7748 0.038 Uiso 1 1 calc R U . . .
C67 C 0.5569(3) 0.7574(3) 0.8138(3) 0.0288(9) Uani 1 1 d . . . . .
H67 H 0.6221 0.7579 0.8216 0.035 Uiso 1 1 calc R U . . .
O7 O 0.4679(2) 0.53690(17) 0.8141(2) 0.0275(6) Uani 1 1 d . . . . .
O8 O 0.6202(2) 0.51676(16) 0.9006(2) 0.0260(6) Uani 1 1 d . . . . .
C68 C 0.6012(3) 0.4380(2) 0.9126(3) 0.0252(8) Uani 1 1 d . . . . .
C69 C 0.5242(3) 0.4334(2) 0.9546(3) 0.0255(8) Uani 1 1 d . . . . .
C70 C 0.5272(3) 0.4824(3) 1.0240(3) 0.0320(9) Uani 1 1 d . . . . .
H70 H 0.5772 0.5169 1.0436 0.038 Uiso 1 1 calc R U . . .
C71 C 0.4590(4) 0.4813(3) 1.0641(3) 0.0352(10) Uani 1 1 d . . . . .
H71 H 0.4616 0.5147 1.1111 0.042 Uiso 1 1 calc R U . . .
C72 C 0.3864(3) 0.4307(3) 1.0348(3) 0.0325(9) Uani 1 1 d . . . . .
Br8 Br 0.29075(4) 0.43051(4) 1.08820(4) 0.04586(14) Uani 1 1 d . . . . .
C73 C 0.3817(3) 0.3812(3) 0.9680(3) 0.0322(9) Uani 1 1 d . . . . .
H73 H 0.3319 0.3464 0.9494 0.039 Uiso 1 1 calc R U . . .
C74 C 0.4517(3) 0.3830(2) 0.9278(3) 0.0291(9) Uani 1 1 d . . . . .
H74 H 0.4492 0.3490 0.8815 0.035 Uiso 1 1 calc R U . . .
C75 C 0.5778(3) 0.3975(2) 0.8228(3) 0.0281(9) Uani 1 1 d . . . . .
H75A H 0.5716 0.3442 0.8332 0.034 Uiso 1 1 calc R U . . .
H75B H 0.5161 0.4151 0.7830 0.034 Uiso 1 1 calc R U . . .
C76 C 0.6496(3) 0.4071(3) 0.7742(3) 0.0340(10) Uani 1 1 d . . . . .
H76A H 0.6645 0.4602 0.7724 0.041 Uiso 1 1 calc R U . . .
H76B H 0.7083 0.3810 0.8078 0.041 Uiso 1 1 calc R U . . .
C77 C 0.6130(4) 0.3771(3) 0.6794(4) 0.0429(12) Uani 1 1 d . . . . .
H77A H 0.5526 0.4014 0.6471 0.051 Uiso 1 1 calc R U . . .
H77B H 0.6009 0.3236 0.6817 0.051 Uiso 1 1 calc R U . . .
C78 C 0.6807(5) 0.3890(4) 0.6270(5) 0.0589(17) Uani 1 1 d . . . . .
H78A H 0.7424 0.3688 0.6609 0.088 Uiso 1 1 calc R U . . .
H78B H 0.6864 0.4419 0.6172 0.088 Uiso 1 1 calc R U . . .
H78C H 0.6565 0.3637 0.5692 0.088 Uiso 1 1 calc R U . . .
C79 C 0.6949(3) 0.4130(3) 0.9798(3) 0.0312(9) Uani 1 1 d . . . . .
H79A H 0.7451 0.4208 0.9534 0.037 Uiso 1 1 calc R U . . .
H79B H 0.7093 0.4442 1.0339 0.037 Uiso 1 1 calc R U . . .
C80 C 0.6958(4) 0.3321(3) 1.0073(4) 0.0369(11) Uani 1 1 d . . . . .
H80A H 0.7568 0.3203 1.0516 0.055 Uiso 1 1 calc R U . . .
H80B H 0.6851 0.3006 0.9547 0.055 Uiso 1 1 calc R U . . .
H80C H 0.6460 0.3237 1.0333 0.055 Uiso 1 1 calc R U . . .

loop_
_atom_site_aniso_label
_atom_site_aniso_U_11
_atom_site_aniso_U_22
_atom_site_aniso_U_33
_atom_site_aniso_U_23
_atom_site_aniso_U_13
_atom_site_aniso_U_12
C1 0.0181(18) 0.0262(19) 0.023(2) 0.0000(15) 0.0026(15) -0.0023(14)
N1 0.0184(15) 0.0330(18) 0.0194(17) 0.0004(14) 0.0008(13) -0.0014(13)
C2 0.0188(17) 0.0228(18) 0.023(2) -0.0021(15) 0.0045(15) -0.0007(14)
C3 0.0212(18) 0.033(2) 0.022(2) 0.0019(16) 0.0037(16) 0.0023(16)
C4 0.0240(19) 0.030(2) 0.025(2) -0.0023(16) 0.0056(16) 0.0012(15)
C5 0.0266(19) 0.0218(19) 0.026(2) -0.0069(15) 0.0097(16) -0.0014(15)
Br1 0.0310(2) 0.0353(2) 0.0297(2) -0.00140(18) 0.01463(18) -0.00155(17)
C6 0.030(2) 0.028(2) 0.021(2) -0.0004(16) 0.0059(17) 0.0018(16)
C7 0.0224(19) 0.0274(19) 0.024(2) 0.0001(17) 0.0010(16) 0.0009(15)
O1 0.0190(14) 0.053(2) 0.0202(15) 0.0025(14) -0.0003(12) -0.0036(13)
O2 0.0173(13) 0.0345(16) 0.0196(14) 0.0038(12) 0.0020(11) -0.0016(11)
C8 0.0220(19) 0.032(2) 0.020(2) 0.0050(16) 0.0030(15) -0.0035(16)
C9 0.0210(18) 0.027(2) 0.024(2) 0.0030(16) 0.0032(16) -0.0021(15)
C10 0.025(2) 0.039(2) 0.021(2) 0.0004(17) 0.0060(17) -0.0036(17)
C11 0.0208(19) 0.041(2) 0.020(2) -0.0007(17) 0.0014(16) -0.0023(16)
C12 0.0222(18) 0.0231(19) 0.023(2) 0.0004(15) 0.0056(15) 0.0005(14)
Br2 0.02061(18) 0.0313(2) 0.0253(2) -0.00306(16) 0.00572(15) -0.00368(15)
C13 0.029(2) 0.050(3) 0.021(2) 0.0011(19) 0.0066(18) -0.0105(19)
C14 0.027(2) 0.051(3) 0.020(2) 0.0043(19) 0.0018(17) -0.0101(19)
C15 0.0233(19) 0.039(2) 0.020(2) -0.0001(17) 0.0040(16) -0.0064(17)
C16 0.039(2) 0.039(3) 0.033(3) -0.005(2) 0.006(2) -0.004(2)
C17 0.064(4) 0.046(3) 0.038(3) -0.015(2) 0.016(3) -0.009(3)
C18 0.119(7) 0.040(3) 0.059(4) -0.015(3) 0.035(4) -0.008(4)
C19 0.027(2) 0.034(2) 0.032(2) 0.0081(19) 0.0014(17) -0.0009(17)
C20 0.039(3) 0.034(2) 0.050(3) -0.001(2) 0.000(2) 0.004(2)
C21 0.0207(17) 0.0223(18) 0.0178(19) -0.0022(14) 0.0033(15) 0.0028(14)
N2 0.0204(15) 0.0213(16) 0.0181(16) 0.0018(13) -0.0027(12) 0.0024(12)
C22 0.0228(17) 0.0220(18) 0.0194(19) 0.0000(15) 0.0048(15) 0.0018(15)
C23 0.0241(18) 0.026(2) 0.0190(19) 0.0027(15) 0.0029(15) 0.0024(15)
C24 0.0277(19) 0.026(2) 0.023(2) 0.0035(16) 0.0064(16) 0.0049(16)
C25 0.0250(18) 0.0214(18) 0.030(2) -0.0016(16) 0.0104(16) -0.0007(15)
Br3 0.0346(2) 0.0232(2) 0.0466(3) -0.00199(19) 0.0104(2) -0.00334(17)
C26 0.0241(19) 0.035(2) 0.027(2) -0.0014(18) 0.0016(17) -0.0023(17)
C27 0.0221(18) 0.024(2) 0.026(2) 0.0002(16) 0.0013(16) 0.0020(15)
O3 0.0256(14) 0.0236(14) 0.0202(15) -0.0003(11) -0.0034(12) 0.0045(11)
O4 0.0252(13) 0.0205(14) 0.0231(14) -0.0026(11) -0.0022(11) 0.0026(11)
C28 0.0237(18) 0.0207(19) 0.020(2) 0.0012(15) 0.0005(15) 0.0015(14)
C29 0.0259(19) 0.0176(17) 0.0191(19) -0.0024(14) 0.0018(15) 0.0011(14)
C30 0.0271(19) 0.0239(19) 0.022(2) 0.0025(15) 0.0030(16) -0.0003(15)
C31 0.031(2) 0.0223(18) 0.026(2) 0.0016(16) 0.0021(16) 0.0057(16)
C32 0.0249(19) 0.0247(19) 0.030(2) -0.0075(17) 0.0030(17) -0.0001(15)
Br4 0.0293(2) 0.0485(3) 0.0401(3) -0.0050(2) 0.0106(2) 0.0086(2)
C33 0.030(2) 0.028(2) 0.023(2) -0.0025(16) 0.0055(17) -0.0025(16)
C34 0.0272(19) 0.0221(18) 0.022(2) 0.0000(16) 0.0030(16) 0.0016(15)
C35 0.0231(18) 0.026(2) 0.0191(19) -0.0026(15) 0.0024(15) -0.0019(15)
C36 0.0239(19) 0.0255(19) 0.023(2) -0.0012(16) 0.0055(16) -0.0040(15)
C37 0.029(2) 0.0230(19) 0.023(2) 0.0000(16) 0.0026(16) -0.0057(16)
C38 0.039(2) 0.027(2) 0.028(2) -0.0027(17) 0.0014(19) -0.0068(18)
C39 0.0251(19) 0.030(2) 0.023(2) -0.0010(16) 0.0050(16) 0.0005(16)
C40 0.027(2) 0.049(3) 0.029(2) -0.005(2) 0.0080(18) 0.000(2)
C41 0.0179(17) 0.0221(17) 0.022(2) -0.0001(15) 0.0022(15) -0.0014(13)
N3 0.0170(14) 0.0258(17) 0.0211(17) 0.0039(13) 0.0011(12) 0.0030(12)
C42 0.0213(17) 0.0205(17) 0.0191(18) -0.0026(14) 0.0044(14) -0.0004(14)
C43 0.0259(19) 0.029(2) 0.021(2) 0.0013(16) 0.0037(16) 0.0005(16)
C44 0.030(2) 0.034(2) 0.022(2) 0.0013(17) 0.0076(17) -0.0019(17)
C45 0.0254(19) 0.030(2) 0.025(2) -0.0061(17) 0.0084(16) -0.0026(16)
Br5 0.0277(2) 0.0562(3) 0.0329(3) -0.0019(2) 0.01468(19) 0.0000(2)
C46 0.0227(18) 0.029(2) 0.026(2) -0.0016(16) 0.0057(16) 0.0034(15)
C47 0.0228(18) 0.025(2) 0.023(2) 0.0004(15) 0.0043(16) 0.0014(15)
O5 0.0192(13) 0.0319(15) 0.0206(14) 0.0028(12) 0.0024(11) 0.0015(11)
O6 0.0169(12) 0.0319(15) 0.0207(14) 0.0029(11) 0.0024(11) -0.0012(11)
C48 0.0205(18) 0.0265(19) 0.026(2) 0.0028(16) 0.0068(16) 0.0007(15)
C49 0.0200(18) 0.027(2) 0.024(2) -0.0001(16) 0.0053(15) -0.0011(15)
C50 0.032(2) 0.032(2) 0.023(2) -0.0054(18) 0.0073(17) -0.0058(18)
C51 0.041(2) 0.030(2) 0.030(2) -0.0059(18) 0.0139(19) -0.0072(18)
C52 0.037(2) 0.024(2) 0.033(2) 0.0033(17) 0.0160(19) -0.0006(17)
Br6 0.0591(3) 0.0275(2) 0.0397(3) 0.0041(2) 0.0283(2) 0.0031(2)
C53 0.034(2) 0.034(2) 0.022(2) 0.0006(17) 0.0091(18) 0.0026(17)
C54 0.033(2) 0.028(2) 0.022(2) -0.0052(16) 0.0064(17) 0.0018(16)
C55 0.0188(18) 0.035(2) 0.035(2) 0.0071(19) 0.0080(17) -0.0004(16)
C56 0.0216(19) 0.034(2) 0.039(3) -0.0047(19) 0.0092(17) -0.0010(16)
C57 0.024(2) 0.045(3) 0.052(3) 0.013(2) 0.014(2) 0.0044(19)
C58 0.025(2) 0.037(3) 0.058(3) -0.009(2) 0.015(2) -0.0031(18)
C59 0.0226(19) 0.029(2) 0.033(2) -0.0042(18) 0.0099(17) -0.0019(15)
C60 0.042(3) 0.027(2) 0.053(3) -0.005(2) 0.027(2) -0.0067(19)
C61 0.0205(18) 0.0241(19) 0.022(2) 0.0013(15) -0.0005(15) -0.0010(15)
N4 0.0202(14) 0.0235(16) 0.0246(17) -0.0008(14) 0.0016(13) -0.0026(13)
C62 0.0238(18) 0.024(2) 0.0179(19) -0.0018(15) 0.0022(15) -0.0004(15)
C63 0.025(2) 0.032(2) 0.030(2) -0.0043(17) 0.0085(17) -0.0033(16)
C64 0.025(2) 0.037(2) 0.035(3) -0.009(2) 0.0052(18) -0.0015(18)
C65 0.034(2) 0.028(2) 0.026(2) -0.0041(17) 0.0002(17) 0.0084(18)
Br7 0.0387(3) 0.0333(3) 0.0502(3) -0.0024(2) -0.0069(2) 0.0114(2)
C66 0.032(2) 0.028(2) 0.029(2) 0.0020(18) 0.0007(18) -0.0029(17)
C67 0.025(2) 0.030(2) 0.027(2) 0.0033(17) 0.0029(17) -0.0022(16)
O7 0.0222(14) 0.0288(15) 0.0250(15) 0.0016(12) -0.0013(12) -0.0050(11)
O8 0.0227(13) 0.0218(14) 0.0285(16) 0.0040(12) 0.0019(12) -0.0021(11)
C68 0.0271(19) 0.0205(19) 0.025(2) 0.0050(15) 0.0040(16) -0.0033(15)
C69 0.0269(19) 0.026(2) 0.0210(19) 0.0037(15) 0.0050(16) -0.0005(15)
C70 0.036(2) 0.029(2) 0.029(2) 0.0004(18) 0.0074(18) -0.0066(18)
C71 0.041(3) 0.036(2) 0.029(2) -0.0030(19) 0.012(2) 0.001(2)
C72 0.031(2) 0.037(2) 0.029(2) 0.0102(19) 0.0094(18) 0.0045(18)
Br8 0.0384(3) 0.0618(4) 0.0438(3) 0.0117(3) 0.0222(2) 0.0103(2)
C73 0.031(2) 0.029(2) 0.034(3) 0.0044(18) 0.0082(19) -0.0032(17)
C74 0.031(2) 0.028(2) 0.027(2) 0.0002(17) 0.0079(17) -0.0042(17)
C75 0.0271(19) 0.028(2) 0.028(2) -0.0023(17) 0.0078(17) -0.0034(16)
C76 0.033(2) 0.034(2) 0.036(3) -0.001(2) 0.0131(19) -0.0019(18)
C77 0.053(3) 0.042(3) 0.041(3) -0.007(2) 0.025(3) -0.006(2)
C78 0.070(4) 0.047(3) 0.076(5) -0.002(3) 0.047(4) -0.008(3)
C79 0.027(2) 0.028(2) 0.032(2) 0.0072(18) 0.0018(18) -0.0003(17)
C80 0.039(2) 0.029(2) 0.038(3) 0.0090(19) 0.005(2) 0.0034(18)

loop_
_atom_type_symbol
_atom_type_description
_atom_type_scat_dispersion_real
_atom_type_scat_dispersion_imag
_atom_type_scat_source
C C 0.0181 0.0091 'International Tables Vol C Tables 4.2.6.8 and 6.1.1.4'
H H 0.0000 0.0000 'International Tables Vol C Tables 4.2.6.8 and 6.1.1.4'
N N 0.0311 0.0180 'International Tables Vol C Tables 4.2.6.8 and 6.1.1.4'
O O 0.0492 0.0322 'International Tables Vol C Tables 4.2.6.8 and 6.1.1.4'
Br Br -0.6763 1.2805 'International Tables Vol C Tables 4.2.6.8 and 6.1.1.4'

loop_
_geom_angle_atom_site_label_1
_geom_angle_atom_site_label_2
_geom_angle_atom_site_label_3
_geom_angle
_geom_angle_site_symmetry_1
_geom_angle_site_symmetry_3
_geom_angle_publ_flag
O1 C1 N1 126.4(4) . . ?
O1 C1 O2 125.3(4) . . ?
N1 C1 O2 108.3(3) . . ?
C1 N1 C2 127.0(3) . . ?
C1 N1 H1N1 116.5 . . ?
C2 N1 H1N1 116.5 . . ?
C7 C2 C3 119.7(4) . . ?
C7 C2 N1 116.9(4) . . ?
C3 C2 N1 123.4(4) . . ?
C4 C3 C2 119.7(4) . . ?
C4 C3 H3 120.2 . . ?
C2 C3 H3 120.2 . . ?
C5 C4 C3 120.1(4) . . ?
C5 C4 H4 119.9 . . ?
C3 C4 H4 119.9 . . ?
C4 C5 C6 120.9(4) . . ?
C4 C5 Br1 119.2(3) . . ?
C6 C5 Br1 119.9(3) . . ?
C7 C6 C5 118.7(4) . . ?
C7 C6 H6 120.7 . . ?
C5 C6 H6 120.7 . . ?
C6 C7 C2 120.8(4) . . ?
C6 C7 H7 119.6 . . ?
C2 C7 H7 119.6 . . ?
C1 O2 C8 121.3(3) . . ?
O2 C8 C15 110.7(3) . . ?
O2 C8 C9 103.2(3) . . ?
C15 C8 C9 113.2(4) . . ?
O2 C8 C19 109.5(4) . . ?
C15 C8 C19 110.6(4) . . ?
C9 C8 C19 109.5(3) . . ?
C14 C9 C10 118.7(4) . . ?
C14 C9 C8 119.7(4) . . ?
C10 C9 C8 121.4(4) . . ?
C9 C10 C11 120.6(4) . . ?
C9 C10 H10 119.7 . . ?
C11 C10 H10 119.7 . . ?
C12 C11 C10 119.3(4) . . ?
C12 C11 H11 120.3 . . ?
C10 C11 H11 120.3 . . ?
C13 C12 C11 121.3(4) . . ?
C13 C12 Br2 119.2(3) . . ?
C11 C12 Br2 119.5(3) . . ?
C12 C13 C14 118.5(4) . . ?
C12 C13 H13 120.8 . . ?
C14 C13 H13 120.8 . . ?
C9 C14 C13 121.5(4) . . ?
C9 C14 H14 119.2 . . ?
C13 C14 H14 119.2 . . ?
C16 C15 C8 115.7(4) . . ?
C16 C15 H15A 108.3 . . ?
C8 C15 H15A 108.3 . . ?
C16 C15 H15B 108.3 . . ?
C8 C15 H15B 108.3 . . ?
H15A C15 H15B 107.4 . . ?
C15 C16 C17 111.9(4) . . ?
C15 C16 H16A 109.2 . . ?
C17 C16 H16A 109.2 . . ?
C15 C16 H16B 109.2 . . ?
C17 C16 H16B 109.2 . . ?
H16A C16 H16B 107.9 . . ?
C18 C17 C16 115.1(6) . . ?
C18 C17 H17A 108.5 . . ?
C16 C17 H17A 108.5 . . ?
C18 C17 H17B 108.5 . . ?
C16 C17 H17B 108.5 . . ?
H17A C17 H17B 107.5 . . ?
C17 C18 H18A 109.5 . . ?
C17 C18 H18B 109.5 . . ?
H18A C18 H18B 109.5 . . ?
C17 C18 H18C 109.5 . . ?
H18A C18 H18C 109.5 . . ?
H18B C18 H18C 109.5 . . ?
C20 C19 C8 114.9(4) . . ?
C20 C19 H19A 108.6 . . ?
C8 C19 H19A 108.6 . . ?
C20 C19 H19B 108.6 . . ?
C8 C19 H19B 108.6 . . ?
H19A C19 H19B 107.5 . . ?
C19 C20 H20A 109.5 . . ?
C19 C20 H20B 109.5 . . ?
H20A C20 H20B 109.5 . . ?
C19 C20 H20C 109.5 . . ?
H20A C20 H20C 109.5 . . ?
H20B C20 H20C 109.5 . . ?
O3 C21 O4 125.5(4) . . ?
O3 C21 N2 126.7(4) . . ?
O4 C21 N2 107.8(3) . . ?
C21 N2 C22 128.3(3) . . ?
C21 N2 H1N2 115.9 . . ?
C22 N2 H1N2 115.9 . . ?
C23 C22 C27 119.4(4) . . ?
C23 C22 N2 116.4(4) . . ?
C27 C22 N2 124.2(4) . . ?
C24 C23 C22 120.7(4) . . ?
C24 C23 H23 119.6 . . ?
C22 C23 H23 119.6 . . ?
C23 C24 C25 119.0(4) . . ?
C23 C24 H24 120.5 . . ?
C25 C24 H24 120.5 . . ?
C26 C25 C24 120.9(4) . . ?
C26 C25 Br3 120.6(3) . . ?
C24 C25 Br3 118.6(3) . . ?
C25 C26 C27 120.2(4) . . ?
C25 C26 H26 119.9 . . ?
C27 C26 H26 119.9 . . ?
C26 C27 C22 119.8(4) . . ?
C26 C27 H27 120.1 . . ?
C22 C27 H27 120.1 . . ?
C21 O4 C28 120.5(3) . . ?
O4 C28 C29 109.7(3) . . ?
O4 C28 C39 109.2(3) . . ?
C29 C28 C39 114.3(3) . . ?
O4 C28 C35 100.3(3) . . ?
C29 C28 C35 109.4(3) . . ?
C39 C28 C35 113.0(3) . . ?
C30 C29 C34 118.4(4) . . ?
C30 C29 C28 121.6(4) . . ?
C34 C29 C28 119.7(4) . . ?
C31 C30 C29 120.7(4) . . ?
C31 C30 H30 119.6 . . ?
C29 C30 H30 119.6 . . ?
C32 C31 C30 119.4(4) . . ?
C32 C31 H31 120.3 . . ?
C30 C31 H31 120.3 . . ?
C33 C32 C31 121.5(4) . . ?
C33 C32 Br4 119.3(4) . . ?
C31 C32 Br4 119.2(3) . . ?
C32 C33 C34 118.8(4) . . ?
C32 C33 H33 120.6 . . ?
C34 C33 H33 120.6 . . ?
C33 C34 C29 121.1(4) . . ?
C33 C34 H34 119.4 . . ?
C29 C34 H34 119.4 . . ?
C36 C35 C28 115.3(3) . . ?
C36 C35 H35A 108.4 . . ?
C28 C35 H35A 108.4 . . ?
C36 C35 H35B 108.4 . . ?
C28 C35 H35B 108.4 . . ?
H35A C35 H35B 107.5 . . ?
C35 C36 C37 110.5(4) . . ?
C35 C36 H36A 109.5 . . ?
C37 C36 H36A 109.5 . . ?
C35 C36 H36B 109.5 . . ?
C37 C36 H36B 109.5 . . ?
H36A C36 H36B 108.1 . . ?
C38 C37 C36 112.7(4) . . ?
C38 C37 H37A 109.1 . . ?
C36 C37 H37A 109.1 . . ?
C38 C37 H37B 109.1 . . ?
C36 C37 H37B 109.1 . . ?
H37A C37 H37B 107.8 . . ?
C37 C38 H38A 109.5 . . ?
C37 C38 H38B 109.5 . . ?
H38A C38 H38B 109.5 . . ?
C37 C38 H38C 109.5 . . ?
H38A C38 H38C 109.5 . . ?
H38B C38 H38C 109.5 . . ?
C40 C39 C28 114.8(4) . . ?
C40 C39 H39A 108.6 . . ?
C28 C39 H39A 108.6 . . ?
C40 C39 H39B 108.6 . . ?
C28 C39 H39B 108.6 . . ?
H39A C39 H39B 107.5 . . ?
C39 C40 H40A 109.5 . . ?
C39 C40 H40B 109.5 . . ?
H40A C40 H40B 109.5 . . ?
C39 C40 H40C 109.5 . . ?
H40A C40 H40C 109.5 . . ?
H40B C40 H40C 109.5 . . ?
O5 C41 O6 124.6(4) . . ?
O5 C41 N3 126.6(4) . . ?
O6 C41 N3 108.8(3) . . ?
C41 N3 C42 127.5(3) . . ?
C41 N3 H1N3 116.3 . . ?
C42 N3 H1N3 116.3 . . ?
C43 C42 C47 119.4(4) . . ?
C43 C42 N3 117.0(4) . . ?
C47 C42 N3 123.6(4) . . ?
C44 C43 C42 120.9(4) . . ?
C44 C43 H43 119.6 . . ?
C42 C43 H43 119.6 . . ?
C43 C44 C45 119.0(4) . . ?
C43 C44 H44 120.5 . . ?
C45 C44 H44 120.5 . . ?
C46 C45 C44 121.0(4) . . ?
C46 C45 Br5 119.5(3) . . ?
C44 C45 Br5 119.5(3) . . ?
C45 C46 C47 119.9(4) . . ?
C45 C46 H46 120.1 . . ?
C47 C46 H46 120.1 . . ?
C46 C47 C42 119.9(4) . . ?
C46 C47 H47 120.0 . . ?
C42 C47 H47 120.0 . . ?
C41 O6 C48 119.9(3) . . ?
O6 C48 C49 109.9(3) . . ?
O6 C48 C59 110.2(3) . . ?
C49 C48 C59 113.4(4) . . ?
O6 C48 C55 100.4(3) . . ?
C49 C48 C55 109.7(3) . . ?
C59 C48 C55 112.5(4) . . ?
C54 C49 C50 118.5(4) . . ?
C54 C49 C48 122.1(4) . . ?
C50 C49 C48 119.2(4) . . ?
C51 C50 C49 120.8(4) . . ?
C51 C50 H50 119.6 . . ?
C49 C50 H50 119.6 . . ?
C52 C51 C50 119.0(4) . . ?
C52 C51 H51 120.5 . . ?
C50 C51 H51 120.5 . . ?
C53 C52 C51 121.6(4) . . ?
C53 C52 Br6 119.3(4) . . ?
C51 C52 Br6 119.1(4) . . ?
C52 C53 C54 118.7(4) . . ?
C52 C53 H53 120.6 . . ?
C54 C53 H53 120.6 . . ?
C49 C54 C53 121.4(4) . . ?
C49 C54 H54 119.3 . . ?
C53 C54 H54 119.3 . . ?
C56 C55 C48 116.1(4) . . ?
C56 C55 H55A 108.3 . . ?
C48 C55 H55A 108.3 . . ?
C56 C55 H55B 108.3 . . ?
C48 C55 H55B 108.3 . . ?
H55A C55 H55B 107.4 . . ?
C55 C56 C57 110.8(4) . . ?
C55 C56 H56A 109.5 . . ?
C57 C56 H56A 109.5 . . ?
C55 C56 H56B 109.5 . . ?
C57 C56 H56B 109.5 . . ?
H56A C56 H56B 108.1 . . ?
C58 C57 C56 113.0(5) . . ?
C58 C57 H57A 109.0 . . ?
C56 C57 H57A 109.0 . . ?
C58 C57 H57B 109.0 . . ?
C56 C57 H57B 109.0 . . ?
H57A C57 H57B 107.8 . . ?
C57 C58 H58A 109.5 . . ?
C57 C58 H58B 109.5 . . ?
H58A C58 H58B 109.5 . . ?
C57 C58 H58C 109.5 . . ?
H58A C58 H58C 109.5 . . ?
H58B C58 H58C 109.5 . . ?
C60 C59 C48 114.3(4) . . ?
C60 C59 H59A 108.7 . . ?
C48 C59 H59A 108.7 . . ?
C60 C59 H59B 108.7 . . ?
C48 C59 H59B 108.7 . . ?
H59A C59 H59B 107.6 . . ?
C59 C60 H60A 109.5 . . ?
C59 C60 H60B 109.5 . . ?
H60A C60 H60B 109.5 . . ?
C59 C60 H60C 109.5 . . ?
H60A C60 H60C 109.5 . . ?
H60B C60 H60C 109.5 . . ?
O7 C61 N4 126.0(4) . . ?
O7 C61 O8 124.8(4) . . ?
N4 C61 O8 109.2(3) . . ?
C61 N4 C62 125.8(3) . . ?
C61 N4 H1N4 117.1 . . ?
C62 N4 H1N4 117.1 . . ?
C63 C62 C67 120.3(4) . . ?
C63 C62 N4 122.7(4) . . ?
C67 C62 N4 116.9(4) . . ?
C62 C63 C64 120.0(4) . . ?
C62 C63 H63 120.0 . . ?
C64 C63 H63 120.0 . . ?
C65 C64 C63 119.1(4) . . ?
C65 C64 H64 120.5 . . ?
C63 C64 H64 120.5 . . ?
C64 C65 C66 121.4(4) . . ?
C64 C65 Br7 119.6(4) . . ?
C66 C65 Br7 119.0(4) . . ?
C67 C66 C65 119.5(4) . . ?
C67 C66 H66 120.2 . . ?
C65 C66 H66 120.2 . . ?
C66 C67 C62 119.7(4) . . ?
C66 C67 H67 120.1 . . ?
C62 C67 H67 120.1 . . ?
C61 O8 C68 117.5(3) . . ?
O8 C68 C69 108.5(3) . . ?
O8 C68 C79 101.6(3) . . ?
C69 C68 C79 110.0(4) . . ?
O8 C68 C75 109.7(3) . . ?
C69 C68 C75 114.0(3) . . ?
C79 C68 C75 112.4(4) . . ?
C74 C69 C70 118.6(4) . . ?
C74 C69 C68 122.9(4) . . ?
C70 C69 C68 118.5(4) . . ?
C71 C70 C69 121.2(4) . . ?
C71 C70 H70 119.4 . . ?
C69 C70 H70 119.4 . . ?
C70 C71 C72 118.8(5) . . ?
C70 C71 H71 120.6 . . ?
C72 C71 H71 120.6 . . ?
C73 C72 C71 121.8(4) . . ?
C73 C72 Br8 119.3(4) . . ?
C71 C72 Br8 119.0(4) . . ?
C72 C73 C74 118.7(4) . . ?
C72 C73 H73 120.7 . . ?
C74 C73 H73 120.7 . . ?
C69 C74 C73 121.0(4) . . ?
C69 C74 H74 119.5 . . ?
C73 C74 H74 119.5 . . ?
C76 C75 C68 115.3(4) . . ?
C76 C75 H75A 108.4 . . ?
C68 C75 H75A 108.4 . . ?
C76 C75 H75B 108.4 . . ?
C68 C75 H75B 108.4 . . ?
H75A C75 H75B 107.5 . . ?
C77 C76 C75 111.7(4) . . ?
C77 C76 H76A 109.3 . . ?
C75 C76 H76A 109.3 . . ?
C77 C76 H76B 109.3 . . ?
C75 C76 H76B 109.3 . . ?
H76A C76 H76B 107.9 . . ?
C76 C77 C78 113.5(5) . . ?
C76 C77 H77A 108.9 . . ?
C78 C77 H77A 108.9 . . ?
C76 C77 H77B 108.9 . . ?
C78 C77 H77B 108.9 . . ?
H77A C77 H77B 107.7 . . ?
C77 C78 H78A 109.5 . . ?
C77 C78 H78B 109.5 . . ?
H78A C78 H78B 109.5 . . ?
C77 C78 H78C 109.5 . . ?
H78A C78 H78C 109.5 . . ?
H78B C78 H78C 109.5 . . ?
C80 C79 C68 113.7(4) . . ?
C80 C79 H79A 108.8 . . ?
C68 C79 H79A 108.8 . . ?
C80 C79 H79B 108.8 . . ?
C68 C79 H79B 108.8 . . ?
H79A C79 H79B 107.7 . . ?
C79 C80 H80A 109.5 . . ?
C79 C80 H80B 109.5 . . ?
H80A C80 H80B 109.5 . . ?
C79 C80 H80C 109.5 . . ?
H80A C80 H80C 109.5 . . ?
H80B C80 H80C 109.5 . . ?

loop_
_geom_bond_atom_site_label_1
_geom_bond_atom_site_label_2
_geom_bond_distance
_geom_bond_site_symmetry_2
_geom_bond_publ_flag
C1 O1 1.216(5) . ?
C1 N1 1.349(6) . ?
C1 O2 1.350(5) . ?
N1 C2 1.411(5) . ?
N1 H1N1 0.8800 . ?
C2 C7 1.393(6) . ?
C2 C3 1.398(6) . ?
C3 C4 1.387(6) . ?
C3 H3 0.9500 . ?
C4 C5 1.383(6) . ?
C4 H4 0.9500 . ?
C5 C6 1.397(6) . ?
C5 Br1 1.894(4) . ?
C6 C7 1.388(6) . ?
C6 H6 0.9500 . ?
C7 H7 0.9500 . ?
O2 C8 1.465(5) . ?
C8 C15 1.523(6) . ?
C8 C9 1.540(6) . ?
C8 C19 1.542(6) . ?
C9 C14 1.381(7) . ?
C9 C10 1.390(6) . ?
C10 C11 1.391(6) . ?
C10 H10 0.9500 . ?
C11 C12 1.382(6) . ?
C11 H11 0.9500 . ?
C12 C13 1.377(6) . ?
C12 Br2 1.908(4) . ?
C13 C14 1.396(6) . ?
C13 H13 0.9500 . ?
C14 H14 0.9500 . ?
C15 C16 1.518(7) . ?
C15 H15A 0.9900 . ?
C15 H15B 0.9900 . ?
C16 C17 1.528(7) . ?
C16 H16A 0.9900 . ?
C16 H16B 0.9900 . ?
C17 C18 1.485(9) . ?
C17 H17A 0.9900 . ?
C17 H17B 0.9900 . ?
C18 H18A 0.9800 . ?
C18 H18B 0.9800 . ?
C18 H18C 0.9800 . ?
C19 C20 1.531(8) . ?
C19 H19A 0.9900 . ?
C19 H19B 0.9900 . ?
C20 H20A 0.9800 . ?
C20 H20B 0.9800 . ?
C20 H20C 0.9800 . ?
C21 O3 1.221(5) . ?
C21 O4 1.347(5) . ?
C21 N2 1.357(5) . ?
N2 C22 1.407(5) . ?
N2 H1N2 0.8800 . ?
C22 C23 1.395(6) . ?
C22 C27 1.397(6) . ?
C23 C24 1.387(6) . ?
C23 H23 0.9500 . ?
C24 C25 1.395(6) . ?
C24 H24 0.9500 . ?
C25 C26 1.374(6) . ?
C25 Br3 1.899(4) . ?
C26 C27 1.391(6) . ?
C26 H26 0.9500 . ?
C27 H27 0.9500 . ?
O4 C28 1.480(5) . ?
C28 C29 1.518(6) . ?
C28 C39 1.535(6) . ?
C28 C35 1.549(6) . ?
C29 C30 1.396(6) . ?
C29 C34 1.397(6) . ?
C30 C31 1.392(6) . ?
C30 H30 0.9500 . ?
C31 C32 1.377(7) . ?
C31 H31 0.9500 . ?
C32 C33 1.377(7) . ?
C32 Br4 1.903(4) . ?
C33 C34 1.396(6) . ?
C33 H33 0.9500 . ?
C34 H34 0.9500 . ?
C35 C36 1.525(6) . ?
C35 H35A 0.9900 . ?
C35 H35B 0.9900 . ?
C36 C37 1.532(6) . ?
C36 H36A 0.9900 . ?
C36 H36B 0.9900 . ?
C37 C38 1.530(6) . ?
C37 H37A 0.9900 . ?
C37 H37B 0.9900 . ?
C38 H38A 0.9800 . ?
C38 H38B 0.9800 . ?
C38 H38C 0.9800 . ?
C39 C40 1.527(6) . ?
C39 H39A 0.9900 . ?
C39 H39B 0.9900 . ?
C40 H40A 0.9800 . ?
C40 H40B 0.9800 . ?
C40 H40C 0.9800 . ?
C41 O5 1.222(5) . ?
C41 O6 1.347(5) . ?
C41 N3 1.354(5) . ?
N3 C42 1.408(5) . ?
N3 H1N3 0.8800 . ?
C42 C43 1.395(6) . ?
C42 C47 1.396(6) . ?
C43 C44 1.385(6) . ?
C43 H43 0.9500 . ?
C44 C45 1.393(6) . ?
C44 H44 0.9500 . ?
C45 C46 1.380(6) . ?
C45 Br5 1.905(4) . ?
C46 C47 1.393(6) . ?
C46 H46 0.9500 . ?
C47 H47 0.9500 . ?
O6 C48 1.476(5) . ?
C48 C49 1.522(6) . ?
C48 C59 1.529(6) . ?
C48 C55 1.545(6) . ?
C49 C54 1.391(6) . ?
C49 C50 1.396(6) . ?
C50 C51 1.393(7) . ?
C50 H50 0.9500 . ?
C51 C52 1.384(7) . ?
C51 H51 0.9500 . ?
C52 C53 1.377(7) . ?
C52 Br6 1.904(4) . ?
C53 C54 1.394(6) . ?
C53 H53 0.9500 . ?
C54 H54 0.9500 . ?
C55 C56 1.519(6) . ?
C55 H55A 0.9900 . ?
C55 H55B 0.9900 . ?
C56 C57 1.529(6) . ?
C56 H56A 0.9900 . ?
C56 H56B 0.9900 . ?
C57 C58 1.510(7) . ?
C57 H57A 0.9900 . ?
C57 H57B 0.9900 . ?
C58 H58A 0.9800 . ?
C58 H58B 0.9800 . ?
C58 H58C 0.9800 . ?
C59 C60 1.523(6) . ?
C59 H59A 0.9900 . ?
C59 H59B 0.9900 . ?
C60 H60A 0.9800 . ?
C60 H60B 0.9800 . ?
C60 H60C 0.9800 . ?
C61 O7 1.220(5) . ?
C61 N4 1.352(6) . ?
C61 O8 1.357(5) . ?
N4 C62 1.427(5) . ?
N4 H1N4 0.8800 . ?
C62 C63 1.387(6) . ?
C62 C67 1.389(6) . ?
C63 C64 1.390(7) . ?
C63 H63 0.9500 . ?
C64 C65 1.377(7) . ?
C64 H64 0.9500 . ?
C65 C66 1.386(7) . ?
C65 Br7 1.900(4) . ?
C66 C67 1.381(6) . ?
C66 H66 0.9500 . ?
C67 H67 0.9500 . ?
O8 C68 1.481(5) . ?
C68 C69 1.520(6) . ?
C68 C79 1.532(6) . ?
C68 C75 1.536(6) . ?
C69 C74 1.380(6) . ?
C69 C70 1.403(7) . ?
C70 C71 1.377(7) . ?
C70 H70 0.9500 . ?
C71 C72 1.386(7) . ?
C71 H71 0.9500 . ?
C72 C73 1.371(7) . ?
C72 Br8 1.899(5) . ?
C73 C74 1.402(7) . ?
C73 H73 0.9500 . ?
C74 H74 0.9500 . ?
C75 C76 1.531(6) . ?
C75 H75A 0.9900 . ?
C75 H75B 0.9900 . ?
C76 C77 1.522(7) . ?
C76 H76A 0.9900 . ?
C76 H76B 0.9900 . ?
C77 C78 1.528(8) . ?
C77 H77A 0.9900 . ?
C77 H77B 0.9900 . ?
C78 H78A 0.9800 . ?
C78 H78B 0.9800 . ?
C78 H78C 0.9800 . ?
C79 C80 1.526(6) . ?
C79 H79A 0.9900 . ?
C79 H79B 0.9900 . ?
C80 H80A 0.9800 . ?
C80 H80B 0.9800 . ?
C80 H80C 0.9800 . ?

loop_
_geom_hbond_atom_site_label_D
_geom_hbond_atom_site_label_H
_geom_hbond_atom_site_label_A
_geom_hbond_distance_DH
_geom_hbond_distance_HA
_geom_hbond_distance_DA
_geom_hbond_angle_DHA
_geom_hbond_site_symmetry_A
N4 H1N4 O5 0.88 2.05 2.863(4) 153.7 1_556
N3 H1N3 O3 0.88 2.05 2.917(4) 167.5 1_655
N2 H1N2 O1 0.88 2.02 2.896(4) 170.5 .
N1 H1N1 O7 0.88 1.98 2.860(4) 173.1 .

loop_
_geom_torsion_atom_site_label_1
_geom_torsion_atom_site_label_2
_geom_torsion_atom_site_label_3
_geom_torsion_atom_site_label_4
_geom_torsion
_geom_torsion_site_symmetry_1
_geom_torsion_site_symmetry_2
_geom_torsion_site_symmetry_3
_geom_torsion_site_symmetry_4
_geom_torsion_publ_flag
O1 C1 N1 C2 4.0(7) . . . . ?
O2 C1 N1 C2 -175.4(4) . . . . ?
C1 N1 C2 C7 166.0(4) . . . . ?
C1 N1 C2 C3 -15.4(7) . . . . ?
C7 C2 C3 C4 -2.3(6) . . . . ?
N1 C2 C3 C4 179.2(4) . . . . ?
C2 C3 C4 C5 0.5(7) . . . . ?
C3 C4 C5 C6 1.4(6) . . . . ?
C3 C4 C5 Br1 -178.9(3) . . . . ?
C4 C5 C6 C7 -1.5(6) . . . . ?
Br1 C5 C6 C7 178.7(3) . . . . ?
C5 C6 C7 C2 -0.3(6) . . . . ?
C3 C2 C7 C6 2.2(7) . . . . ?
N1 C2 C7 C6 -179.2(4) . . . . ?
O1 C1 O2 C8 14.7(7) . . . . ?
N1 C1 O2 C8 -166.0(4) . . . . ?
C1 O2 C8 C15 -63.4(5) . . . . ?
C1 O2 C8 C9 175.2(4) . . . . ?
C1 O2 C8 C19 58.7(5) . . . . ?
O2 C8 C9 C14 164.8(4) . . . . ?
C15 C8 C9 C14 45.1(6) . . . . ?
C19 C8 C9 C14 -78.7(5) . . . . ?
O2 C8 C9 C10 -18.9(5) . . . . ?
C15 C8 C9 C10 -138.6(4) . . . . ?
C19 C8 C9 C10 97.6(5) . . . . ?
C14 C9 C10 C11 1.8(7) . . . . ?
C8 C9 C10 C11 -174.5(4) . . . . ?
C9 C10 C11 C12 -1.1(7) . . . . ?
C10 C11 C12 C13 -1.0(7) . . . . ?
C10 C11 C12 Br2 179.2(3) . . . . ?
C11 C12 C13 C14 2.3(7) . . . . ?
Br2 C12 C13 C14 -177.9(4) . . . . ?
C10 C9 C14 C13 -0.5(8) . . . . ?
C8 C9 C14 C13 175.9(5) . . . . ?
C12 C13 C14 C9 -1.5(8) . . . . ?
O2 C8 C15 C16 -50.7(5) . . . . ?
C9 C8 C15 C16 64.6(5) . . . . ?
C19 C8 C15 C16 -172.2(4) . . . . ?
C8 C15 C16 C17 171.4(4) . . . . ?
C15 C16 C17 C18 -177.0(6) . . . . ?
O2 C8 C19 C20 48.0(5) . . . . ?
C15 C8 C19 C20 170.2(4) . . . . ?
C9 C8 C19 C20 -64.4(5) . . . . ?
O3 C21 N2 C22 -2.4(7) . . . . ?
O4 C21 N2 C22 176.4(4) . . . . ?
C21 N2 C22 C23 -178.8(4) . . . . ?
C21 N2 C22 C27 1.1(7) . . . . ?
C27 C22 C23 C24 -0.2(6) . . . . ?
N2 C22 C23 C24 179.7(4) . . . . ?
C22 C23 C24 C25 -0.6(6) . . . . ?
C23 C24 C25 C26 1.4(7) . . . . ?
C23 C24 C25 Br3 -177.8(3) . . . . ?
C24 C25 C26 C27 -1.4(7) . . . . ?
Br3 C25 C26 C27 177.8(3) . . . . ?
C25 C26 C27 C22 0.5(7) . . . . ?
C23 C22 C27 C26 0.3(6) . . . . ?
N2 C22 C27 C26 -179.6(4) . . . . ?
O3 C21 O4 C28 -4.1(6) . . . . ?
N2 C21 O4 C28 177.1(3) . . . . ?
C21 O4 C28 C29 58.6(5) . . . . ?
C21 O4 C28 C39 -67.4(4) . . . . ?
C21 O4 C28 C35 173.7(3) . . . . ?
O4 C28 C29 C30 -145.6(4) . . . . ?
C39 C28 C29 C30 -22.6(5) . . . . ?
C35 C28 C29 C30 105.3(4) . . . . ?
O4 C28 C29 C34 40.4(5) . . . . ?
C39 C28 C29 C34 163.4(4) . . . . ?
C35 C28 C29 C34 -68.8(5) . . . . ?
C34 C29 C30 C31 0.6(6) . . . . ?
C28 C29 C30 C31 -173.5(4) . . . . ?
C29 C30 C31 C32 -0.1(7) . . . . ?
C30 C31 C32 C33 -0.4(7) . . . . ?
C30 C31 C32 Br4 179.3(3) . . . . ?
C31 C32 C33 C34 0.3(7) . . . . ?
Br4 C32 C33 C34 -179.4(3) . . . . ?
C32 C33 C34 C29 0.2(6) . . . . ?
C30 C29 C34 C33 -0.7(6) . . . . ?
C28 C29 C34 C33 173.5(4) . . . . ?
O4 C28 C35 C36 -176.0(3) . . . . ?
C29 C28 C35 C36 -60.7(5) . . . . ?
C39 C28 C35 C36 67.8(5) . . . . ?
C28 C35 C36 C37 178.7(3) . . . . ?
C35 C36 C37 C38 179.6(4) . . . . ?
O4 C28 C39 C40 -48.3(5) . . . . ?
C29 C28 C39 C40 -171.6(4) . . . . ?
C35 C28 C39 C40 62.4(5) . . . . ?
O5 C41 N3 C42 -2.7(7) . . . . ?
O6 C41 N3 C42 177.4(4) . . . . ?
C41 N3 C42 C43 168.6(4) . . . . ?
C41 N3 C42 C47 -12.7(6) . . . . ?
C47 C42 C43 C44 -1.2(6) . . . . ?
N3 C42 C43 C44 177.6(4) . . . . ?
C42 C43 C44 C45 -0.1(7) . . . . ?
C43 C44 C45 C46 1.5(7) . . . . ?
C43 C44 C45 Br5 -178.4(3) . . . . ?
C44 C45 C46 C47 -1.5(7) . . . . ?
Br5 C45 C46 C47 178.4(3) . . . . ?
C45 C46 C47 C42 0.2(6) . . . . ?
C43 C42 C47 C46 1.2(6) . . . . ?
N3 C42 C47 C46 -177.6(4) . . . . ?
O5 C41 O6 C48 -16.0(6) . . . . ?
N3 C41 O6 C48 163.9(3) . . . . ?
C41 O6 C48 C49 72.4(4) . . . . ?
C41 O6 C48 C59 -53.3(5) . . . . ?
C41 O6 C48 C55 -172.0(3) . . . . ?
O6 C48 C49 C54 -142.7(4) . . . . ?
C59 C48 C49 C54 -18.9(6) . . . . ?
C55 C48 C49 C54 107.8(5) . . . . ?
O6 C48 C49 C50 41.7(5) . . . . ?
C59 C48 C49 C50 165.4(4) . . . . ?
C55 C48 C49 C50 -67.9(5) . . . . ?
C54 C49 C50 C51 1.0(6) . . . . ?
C48 C49 C50 C51 176.8(4) . . . . ?
C49 C50 C51 C52 0.5(7) . . . . ?
C50 C51 C52 C53 -1.7(7) . . . . ?
C50 C51 C52 Br6 176.3(4) . . . . ?
C51 C52 C53 C54 1.3(7) . . . . ?
Br6 C52 C53 C54 -176.8(3) . . . . ?
C50 C49 C54 C53 -1.5(6) . . . . ?
C48 C49 C54 C53 -177.2(4) . . . . ?
C52 C53 C54 C49 0.3(7) . . . . ?
O6 C48 C55 C56 178.8(4) . . . . ?
C49 C48 C55 C56 -65.6(5) . . . . ?
C59 C48 C55 C56 61.7(5) . . . . ?
C48 C55 C56 C57 175.6(4) . . . . ?
C55 C56 C57 C58 178.7(4) . . . . ?
O6 C48 C59 C60 -43.6(5) . . . . ?
C49 C48 C59 C60 -167.2(4) . . . . ?
C55 C48 C59 C60 67.5(5) . . . . ?
O7 C61 N4 C62 6.2(7) . . . . ?
O8 C61 N4 C62 -174.5(4) . . . . ?
C61 N4 C62 C63 25.7(7) . . . . ?
C61 N4 C62 C67 -157.5(4) . . . . ?
C67 C62 C63 C64 -0.5(7) . . . . ?
N4 C62 C63 C64 176.2(4) . . . . ?
C62 C63 C64 C65 0.3(7) . . . . ?
C63 C64 C65 C66 0.3(7) . . . . ?
C63 C64 C65 Br7 -177.7(4) . . . . ?
C64 C65 C66 C67 -0.8(7) . . . . ?
Br7 C65 C66 C67 177.3(4) . . . . ?
C65 C66 C67 C62 0.6(7) . . . . ?
C63 C62 C67 C66 0.0(7) . . . . ?
N4 C62 C67 C66 -176.9(4) . . . . ?
O7 C61 O8 C68 -9.6(6) . . . . ?
N4 C61 O8 C68 171.1(4) . . . . ?
C61 O8 C68 C69 -53.9(5) . . . . ?
C61 O8 C68 C79 -169.8(4) . . . . ?
C61 O8 C68 C75 71.1(5) . . . . ?
O8 C68 C69 C74 138.2(4) . . . . ?
C79 C68 C69 C74 -111.5(5) . . . . ?
C75 C68 C69 C74 15.8(6) . . . . ?
O8 C68 C69 C70 -42.0(5) . . . . ?
C79 C68 C69 C70 68.3(5) . . . . ?
C75 C68 C69 C70 -164.5(4) . . . . ?
C74 C69 C70 C71 -0.8(7) . . . . ?
C68 C69 C70 C71 179.4(4) . . . . ?
C69 C70 C71 C72 0.0(7) . . . . ?
C70 C71 C72 C73 1.0(7) . . . . ?
C70 C71 C72 Br8 -178.7(4) . . . . ?
C71 C72 C73 C74 -1.0(7) . . . . ?
Br8 C72 C73 C74 178.7(3) . . . . ?
C70 C69 C74 C73 0.8(7) . . . . ?
C68 C69 C74 C73 -179.4(4) . . . . ?
C72 C73 C74 C69 0.1(7) . . . . ?
O8 C68 C75 C76 52.6(5) . . . . ?
C69 C68 C75 C76 174.4(4) . . . . ?
C79 C68 C75 C76 -59.6(5) . . . . ?
C68 C75 C76 C77 -169.8(4) . . . . ?
C75 C76 C77 C78 177.2(5) . . . . ?
O8 C68 C79 C80 178.7(4) . . . . ?
C69 C68 C79 C80 63.9(5) . . . . ?
C75 C68 C79 C80 -64.2(5) . . . . ?
